data_4509109
loop_
_publ_author_name
'Liang, Xiao-Qiang'
'Zhou, Xin-Hui'
'Chen, Chao'
'Xiao, Hong-Ping'
'Li, Yi-Zhi'
'Zuo, Jing-Lin'
'You, Xiao-Zeng'

_publ_section_title
;
 Self-Assembly of Metal&#x2212;Organic Coordination Polymers Constructed
 from a Versatile Multipyridyl Ligand: Diversity of Coordination Modes and
 Structures
;
_journal_issue 2
_journal_name_full 'Crystal Growth &amp; Design'
_journal_page_first 1041
_journal_paper_doi 10.1021/cg8008859
_journal_volume 9
_journal_year 2009
_chemical_formula_sum 'C104 H72 N20 O18 Zn4'
_chemical_formula_weight 2151.30
_chemical_name_systematic
; 
 ? 
;
_space_group_IT_number 14
_symmetry_cell_setting monoclinic
_symmetry_space_group_name_Hall '-P 2yn'
_symmetry_space_group_name_H-M 'P 1 21/n 1'
_atom_sites_solution_hydrogens geom
_atom_sites_solution_primary direct
_atom_sites_solution_secondary difmap
_audit_creation_method SHELXL-97
_cell_angle_alpha 90.00
_cell_angle_beta 96.946(4)
_cell_angle_gamma 90.00
_cell_formula_units_Z 1
_cell_length_a 10.706(2)
_cell_length_b 12.227(3)
_cell_length_c 19.154(4)
_cell_measurement_reflns_used 4365
_cell_measurement_temperature 291(2)
_cell_measurement_theta_max 25.81
_cell_measurement_theta_min 2.18
_cell_volume 2488.9(9)
_computing_cell_refinement SMART
_computing_data_collection 'SMART (Bruker, 2000)'
_computing_data_reduction 'SAINT (Bruker, 2000)'
_computing_molecular_graphics SHELXTL
_computing_publication_material SHELXTL
_computing_structure_refinement SHELXTL
_computing_structure_solution 'SHELXTL (Bruker, 2000)'
_diffrn_ambient_temperature 291(2)
_diffrn_measured_fraction_theta_full 1.000
_diffrn_measured_fraction_theta_max 1.000
_diffrn_measurement_device_type 'Bruker Smart Apex CCD'
_diffrn_measurement_method 'phi and omega scans'
_diffrn_radiation_monochromator graphite
_diffrn_radiation_source 'sealed tube'
_diffrn_radiation_type MoK\a
_diffrn_radiation_wavelength 0.71073
_diffrn_reflns_av_R_equivalents 0.0495
_diffrn_reflns_av_sigmaI/netI 0.0799
_diffrn_reflns_limit_h_max 13
_diffrn_reflns_limit_h_min -6
_diffrn_reflns_limit_k_max 15
_diffrn_reflns_limit_k_min -15
_diffrn_reflns_limit_l_max 23
_diffrn_reflns_limit_l_min -23
_diffrn_reflns_number 13102
_diffrn_reflns_theta_full 26.00
_diffrn_reflns_theta_max 26.00
_diffrn_reflns_theta_min 1.98
_exptl_absorpt_coefficient_mu 1.031
_exptl_absorpt_correction_T_max 0.798
_exptl_absorpt_correction_T_min 0.725
_exptl_absorpt_correction_type multi-scan
_exptl_absorpt_process_details 'SDABS; Bruker, 2000'
_exptl_crystal_colour block
_exptl_crystal_density_diffrn 1.435
_exptl_crystal_density_method 'not measured'
_exptl_crystal_description yellow
_exptl_crystal_F_000 1100
_exptl_crystal_size_max 0.30
_exptl_crystal_size_mid 0.26
_exptl_crystal_size_min 0.24
_refine_diff_density_max 0.357
_refine_diff_density_min -1.034
_refine_diff_density_rms 0.084
_refine_ls_extinction_method none
_refine_ls_goodness_of_fit_ref 1.049
_refine_ls_hydrogen_treatment constr
_refine_ls_matrix_type full
_refine_ls_number_parameters 335
_refine_ls_number_reflns 4888
_refine_ls_number_restraints 0
_refine_ls_restrained_S_all 1.049
_refine_ls_R_factor_all 0.0970
_refine_ls_R_factor_gt 0.0679
_refine_ls_shift/su_max 0.000
_refine_ls_shift/su_mean 0.000
_refine_ls_structure_factor_coef Fsqd
_refine_ls_weighting_details 'calc w=1/[\s^2^(Fo^2^)+(0.0700P)^2^+1.8800P] where P=(Fo^2^+2Fc^2^)/3'
_refine_ls_weighting_scheme calc
_refine_ls_wR_factor_gt 0.1468
_refine_ls_wR_factor_ref 0.1543
_reflns_number_gt 3488
_reflns_number_total 4888
_reflns_threshold_expression >2sigma(I)
_cod_data_source_file cg8008859sup1.cif
_cod_data_source_block 70711bm
_cod_depositor_comments
;
The following automatic conversions were performed:

'_symmetry_cell_setting' value 'Monoclinic' changed to 'monoclinic'
according to /home/saulius/struct/CIF-dictionaries/cif_core.dic
dictionary named 'cif_core.dic' version 2.4.2 from 2011-04-26.

Automatic conversion script
Id: cif_fix_values 1891 2012-01-12 08:04:46Z andrius 
;
_cod_original_cell_volume 2489.1(9)
_cod_original_sg_symbol_H-M 'P2(1)/n  '
_cod_database_code 4509109

loop_
_symmetry_equiv_pos_as_xyz
'x, y, z'
'-x+1/2, y+1/2, -z+1/2'
'-x, -y, -z'
'x-1/2, -y-1/2, z-1/2'

loop_
_atom_site_label
_atom_site_type_symbol
_atom_site_fract_x
_atom_site_fract_y
_atom_site_fract_z
_atom_site_U_iso_or_equiv
_atom_site_adp_type
_atom_site_occupancy
_atom_site_symmetry_multiplicity
_atom_site_calc_flag
_atom_site_refinement_flags
C1 C 1.0691(4) 0.8414(3) 1.1844(2) 0.0321(10) Uani 1 1 d .
C2 C 0.9385(5) 0.8401(4) 1.1655(3) 0.0428(12) Uani 1 1 d .
H2 H 0.9034 0.8024 1.1258 0.051 Uiso 1 1 calc R
C3 C 0.8624(5) 0.8963(4) 1.2071(3) 0.0435(12) Uani 1 1 d .
H3 H 0.7758 0.8974 1.1943 0.052 Uiso 1 1 calc R
C4 C 0.9126(5) 0.9501(4) 1.2669(3) 0.0407(11) Uani 1 1 d .
H4 H 0.8602 0.9850 1.2952 0.049 Uiso 1 1 calc R
C5 C 1.0426(4) 0.9522(4) 1.2848(2) 0.0340(10) Uani 1 1 d .
C6 C 1.1198(4) 0.8971(4) 1.2442(2) 0.0324(10) Uani 1 1 d .
H6 H 1.2064 0.8974 1.2569 0.039 Uiso 1 1 calc R
C7 C 1.1515(5) 0.7809(3) 1.1409(2) 0.0359(11) Uani 1 1 d .
C8 C 1.0989(5) 1.0178(4) 1.3477(2) 0.0388(11) Uani 1 1 d .
C9 C 1.0243(4) 0.4337(4) 0.7860(2) 0.0353(10) Uani 1 1 d .
C10 C 0.8864(5) 0.3946(4) 0.6942(2) 0.0352(10) Uani 1 1 d .
C11 C 1.0067(4) 0.3755(4) 0.6801(2) 0.0352(10) Uani 1 1 d .
C12 C 1.0741(4) 0.4745(4) 0.8549(2) 0.0341(10) Uani 1 1 d .
C13 C 1.1933(4) 0.4430(4) 0.8856(2) 0.0369(11) Uani 1 1 d .
H13 H 1.2404 0.3931 0.8631 0.044 Uiso 1 1 calc R
C14 C 1.2406(4) 0.4867(4) 0.9499(2) 0.0381(11) Uani 1 1 d .
H14 H 1.3194 0.4638 0.9705 0.046 Uiso 1 1 calc R
C15 C 1.0637(4) 0.5905(4) 0.9549(2) 0.0343(10) Uani 1 1 d .
H15 H 1.0191 0.6408 0.9786 0.041 Uiso 1 1 calc R
C16 C 1.0082(5) 0.5501(4) 0.8912(2) 0.0377(11) Uani 1 1 d .
H16 H 0.9282 0.5730 0.8726 0.045 Uiso 1 1 calc R
C17 C 0.7618(5) 0.3884(4) 0.6528(2) 0.0360(10) Uani 1 1 d .
C18 C 0.6609(5) 0.3418(4) 0.6809(3) 0.0419(11) Uani 1 1 d .
H18 H 0.6710 0.3113 0.7258 0.050 Uiso 1 1 calc R
C19 C 0.5440(5) 0.3419(4) 0.6402(3) 0.0500(13) Uani 1 1 d .
H19 H 0.4757 0.3128 0.6596 0.060 Uiso 1 1 calc R
C20 C 0.6233(5) 0.4233(4) 0.5491(3) 0.0464(13) Uani 1 1 d .
H20 H 0.6124 0.4493 0.5031 0.056 Uiso 1 1 calc R
C21 C 0.7417(5) 0.4302(4) 0.5866(2) 0.0403(11) Uani 1 1 d .
H21 H 0.8072 0.4632 0.5666 0.048 Uiso 1 1 calc R
C22 C 1.0523(4) 0.3319(4) 0.6162(2) 0.0341(10) Uani 1 1 d .
C23 C 0.9793(4) 0.2616(4) 0.5709(2) 0.0408(12) Uani 1 1 d .
H23 H 0.8982 0.2433 0.5794 0.049 Uiso 1 1 calc R
C24 C 1.0281(4) 0.2195(4) 0.5135(2) 0.0334(10) Uani 1 1 d .
H24 H 0.9782 0.1723 0.4840 0.040 Uiso 1 1 calc R
C25 C 1.2132(4) 0.3125(4) 0.5404(2) 0.0384(11) Uani 1 1 d .
H25 H 1.2934 0.3306 0.5301 0.046 Uiso 1 1 calc R
C26 C 1.1706(5) 0.3581(4) 0.5987(3) 0.0435(12) Uani 1 1 d .
H26 H 1.2214 0.4067 0.6266 0.052 Uiso 1 1 calc R
N1 N 1.1778(3) 0.5609(3) 0.98411(17) 0.0295(8) Uani 1 1 d .
N2 N 0.8997(4) 0.4317(3) 0.76276(18) 0.0320(8) Uani 1 1 d .
H2D H 0.8380 0.4448 0.7879 0.041(14) Uiso 1 1 d R
N3 N 1.0928(4) 0.4011(3) 0.73728(19) 0.0368(9) Uani 1 1 d .
N4 N 0.5248(5) 0.3816(4) 0.5750(3) 0.0536(12) Uani 1 1 d .
N5 N 1.1433(3) 0.2427(3) 0.49763(17) 0.0291(8) Uani 1 1 d .
O1 O 1.2686(3) 0.7802(3) 1.15885(17) 0.0395(8) Uani 1 1 d .
O2 O 1.1034(3) 0.7266(3) 1.08885(17) 0.0447(8) Uani 1 1 d .
O3 O 1.2154(3) 1.0311(3) 1.35551(16) 0.0398(8) Uani 1 1 d .
O4 O 1.0336(3) 1.0624(3) 1.38658(15) 0.0348(7) Uani 1 1 d .
O5 O 0.0203(7) 0.6311(5) 0.6384(4) 0.0449(16) Uani 0.50 1 d P
H5A H -0.0464 0.6593 0.6504 0.054 Uiso 0.50 1 d PR
H5B H 0.0362 0.6593 0.5999 0.054 Uiso 0.50 1 d PR
Zn1 Zn 1.26583(5) 0.65004(4) 1.06949(3) 0.03170(17) Uani 1 1 d .

loop_
_atom_site_aniso_label
_atom_site_aniso_U_11
_atom_site_aniso_U_22
_atom_site_aniso_U_33
_atom_site_aniso_U_23
_atom_site_aniso_U_13
_atom_site_aniso_U_12
C1 0.037(2) 0.029(2) 0.031(2) -0.0021(18) 0.0033(18) -0.0003(19)
C2 0.041(3) 0.048(3) 0.037(2) -0.015(2) -0.004(2) -0.007(2)
C3 0.035(3) 0.046(3) 0.048(3) -0.016(2) 0.002(2) -0.002(2)
C4 0.034(3) 0.049(3) 0.041(3) -0.015(2) 0.015(2) -0.001(2)
C5 0.035(2) 0.040(3) 0.029(2) -0.0116(19) 0.0098(19) -0.003(2)
C6 0.028(2) 0.033(2) 0.036(2) -0.0064(19) 0.0031(19) -0.0034(19)
C7 0.050(3) 0.026(2) 0.034(2) -0.0031(19) 0.015(2) 0.003(2)
C8 0.043(3) 0.042(3) 0.033(2) -0.011(2) 0.010(2) -0.009(2)
C9 0.034(2) 0.039(2) 0.032(2) -0.0066(19) 0.0030(19) -0.001(2)
C10 0.041(3) 0.039(2) 0.025(2) -0.0043(18) 0.0050(19) -0.004(2)
C11 0.036(2) 0.040(2) 0.029(2) -0.0123(19) 0.0016(19) 0.000(2)
C12 0.033(2) 0.035(2) 0.034(2) -0.0021(19) 0.0074(19) -0.005(2)
C13 0.032(2) 0.051(3) 0.028(2) -0.012(2) 0.0047(19) 0.003(2)
C14 0.032(3) 0.048(3) 0.032(2) -0.009(2) -0.007(2) 0.008(2)
C15 0.030(2) 0.039(3) 0.033(2) -0.0120(19) 0.0021(19) 0.001(2)
C16 0.035(2) 0.044(3) 0.032(2) -0.009(2) -0.0004(19) 0.003(2)
C17 0.037(3) 0.041(3) 0.029(2) -0.0026(19) -0.0008(19) 0.004(2)
C18 0.038(3) 0.044(3) 0.043(3) -0.008(2) 0.002(2) -0.002(2)
C19 0.043(3) 0.048(3) 0.057(3) -0.006(3) -0.002(3) -0.001(3)
C20 0.046(3) 0.051(3) 0.038(3) -0.002(2) -0.010(2) 0.013(3)
C21 0.049(3) 0.040(3) 0.034(2) 0.011(2) 0.011(2) -0.005(2)
C22 0.032(2) 0.036(2) 0.034(2) -0.0056(18) 0.0060(19) 0.0020(19)
C23 0.028(2) 0.056(3) 0.040(3) -0.021(2) 0.011(2) -0.012(2)
C24 0.033(2) 0.038(2) 0.031(2) -0.0137(19) 0.0097(19) -0.0092(19)
C25 0.029(2) 0.050(3) 0.037(2) -0.013(2) 0.008(2) -0.008(2)
C26 0.038(3) 0.055(3) 0.037(3) -0.020(2) 0.004(2) -0.005(2)
N1 0.0295(19) 0.038(2) 0.0214(17) -0.0017(14) 0.0052(15) 0.0018(16)
N2 0.033(2) 0.042(2) 0.0219(17) -0.0075(15) 0.0048(15) -0.0009(17)
N3 0.036(2) 0.049(2) 0.0253(18) -0.0121(16) 0.0044(16) -0.0054(18)
N4 0.047(3) 0.051(3) 0.057(3) -0.004(2) -0.015(2) 0.005(2)
N5 0.0300(19) 0.038(2) 0.0198(16) -0.0062(15) 0.0049(14) -0.0015(16)
O1 0.039(2) 0.0406(18) 0.0412(18) -0.0074(14) 0.0141(15) 0.0050(15)
O2 0.048(2) 0.0435(19) 0.0429(19) -0.0140(15) 0.0069(16) 0.0050(16)
O3 0.0327(18) 0.0479(19) 0.0384(17) -0.0064(15) 0.0029(14) -0.0105(16)
O4 0.0324(17) 0.0424(17) 0.0317(16) -0.0125(13) 0.0122(13) -0.0134(14)
O5 0.044(4) 0.043(4) 0.050(4) -0.011(3) 0.017(3) 0.010(3)
Zn1 0.0293(3) 0.0330(3) 0.0329(3) 0.0031(2) 0.00422(19) -0.0010(2)

loop_
_atom_type_symbol
_atom_type_description
_atom_type_scat_dispersion_real
_atom_type_scat_dispersion_imag
_atom_type_scat_source
C C 0.0033 0.0016 'International Tables Vol C Tables 4.2.6.8 and 6.1.1.4'
H H 0.0000 0.0000 'International Tables Vol C Tables 4.2.6.8 and 6.1.1.4'
N N 0.0061 0.0033 'International Tables Vol C Tables 4.2.6.8 and 6.1.1.4'
O O 0.0106 0.0060 'International Tables Vol C Tables 4.2.6.8 and 6.1.1.4'
Zn Zn 0.2839 1.4301 'International Tables Vol C Tables 4.2.6.8 and 6.1.1.4'

loop_
_geom_angle_atom_site_label_1
_geom_angle_atom_site_label_2
_geom_angle_atom_site_label_3
_geom_angle
_geom_angle_site_symmetry_1
_geom_angle_site_symmetry_3
C6 C1 C2 119.9(4) . .
C6 C1 C7 120.6(4) . .
C2 C1 C7 119.6(4) . .
C3 C2 C1 118.9(4) . .
C3 C2 H2 120.5 . .
C1 C2 H2 120.5 . .
C4 C3 C2 121.2(5) . .
C4 C3 H3 119.4 . .
C2 C3 H3 119.4 . .
C3 C4 C5 119.6(4) . .
C3 C4 H4 120.2 . .
C5 C4 H4 120.2 . .
C6 C5 C4 120.1(4) . .
C6 C5 C8 120.1(4) . .
C4 C5 C8 119.8(4) . .
C5 C6 C1 120.3(4) . .
C5 C6 H6 119.8 . .
C1 C6 H6 119.8 . .
O2 C7 O1 120.8(4) . .
O2 C7 C1 119.7(5) . .
O1 C7 C1 119.4(4) . .
O2 C7 Zn1 53.9(2) . .
O1 C7 Zn1 67.0(2) . .
C1 C7 Zn1 169.8(3) . .
O4 C8 O3 120.7(4) . .
O4 C8 C5 121.7(4) . .
O3 C8 C5 117.5(4) . .
O4 C8 Zn1 70.3(2) . 2_757
O3 C8 Zn1 50.8(2) . 2_757
C5 C8 Zn1 164.2(3) . 2_757
N3 C9 N2 111.9(4) . .
N3 C9 C12 125.0(4) . .
N2 C9 C12 123.0(4) . .
C11 C10 N2 104.7(4) . .
C11 C10 C17 134.4(4) . .
N2 C10 C17 120.9(4) . .
C10 C11 N3 111.0(4) . .
C10 C11 C22 130.0(4) . .
N3 C11 C22 119.0(4) . .
C13 C12 C16 117.7(4) . .
C13 C12 C9 120.4(4) . .
C16 C12 C9 121.8(4) . .
C14 C13 C12 119.2(4) . .
C14 C13 H13 120.4 . .
C12 C13 H13 120.4 . .
N1 C14 C13 122.9(4) . .
N1 C14 H14 118.5 . .
C13 C14 H14 118.5 . .
N1 C15 C16 123.3(4) . .
N1 C15 H15 118.4 . .
C16 C15 H15 118.4 . .
C15 C16 C12 119.1(4) . .
C15 C16 H16 120.5 . .
C12 C16 H16 120.5 . .
C21 C17 C18 118.3(5) . .
C21 C17 C10 121.0(5) . .
C18 C17 C10 120.7(4) . .
C17 C18 C19 118.2(5) . .
C17 C18 H18 120.9 . .
C19 C18 H18 120.9 . .
N4 C19 C18 123.5(6) . .
N4 C19 H19 118.3 . .
C18 C19 H19 118.3 . .
N4 C20 C21 123.4(5) . .
N4 C20 H20 118.3 . .
C21 C20 H20 118.3 . .
C17 C21 C20 119.6(5) . .
C17 C21 H21 120.2 . .
C20 C21 H21 120.2 . .
C26 C22 C23 116.9(4) . .
C26 C22 C11 121.5(4) . .
C23 C22 C11 121.6(4) . .
C24 C23 C22 119.4(4) . .
C24 C23 H23 120.3 . .
C22 C23 H23 120.3 . .
N5 C24 C23 123.6(4) . .
N5 C24 H24 118.2 . .
C23 C24 H24 118.2 . .
N5 C25 C26 122.5(4) . .
N5 C25 H25 118.8 . .
C26 C25 H25 118.8 . .
C25 C26 C22 120.3(4) . .
C25 C26 H26 119.8 . .
C22 C26 H26 119.8 . .
C15 N1 C14 117.8(4) . .
C15 N1 Zn1 119.4(3) . .
C14 N1 Zn1 121.8(3) . .
C9 N2 C10 107.7(4) . .
C9 N2 H2D 126.3 . .
C10 N2 H2D 125.7 . .
C9 N3 C11 104.8(4) . .
C20 N4 C19 117.0(5) . .
C24 N5 C25 117.2(4) . .
C24 N5 Zn1 123.2(3) . 2_746
C25 N5 Zn1 117.5(3) . 2_746
C7 O1 Zn1 83.2(3) . .
C7 O2 Zn1 96.3(3) . .
C8 O3 Zn1 100.9(3) . 2_757
C8 O4 Zn1 82.0(3) . 2_757
H5A O5 H5B 109.5 . .
O3 Zn1 N5 145.57(14) 2_747 2_756
O3 Zn1 O2 102.25(14) 2_747 .
N5 Zn1 O2 109.83(15) 2_756 .
O3 Zn1 N1 100.13(14) 2_747 .
N5 Zn1 N1 90.04(14) 2_756 .
O2 Zn1 N1 93.88(14) . .
O3 Zn1 O1 88.76(13) 2_747 .
N5 Zn1 O1 96.80(13) 2_756 .
O2 Zn1 O1 59.43(13) . .
N1 Zn1 O1 153.21(13) . .
O3 Zn1 O4 55.90(12) 2_747 2_747
N5 Zn1 O4 89.68(12) 2_756 2_747
O2 Zn1 O4 149.76(12) . 2_747
N1 Zn1 O4 109.46(13) . 2_747
O1 Zn1 O4 96.49(11) . 2_747
O3 Zn1 C7 94.79(14) 2_747 .
N5 Zn1 C7 106.81(15) 2_756 .
O2 Zn1 C7 29.72(15) . .
N1 Zn1 C7 123.59(16) . .
O1 Zn1 C7 29.79(14) . .
O4 Zn1 C7 123.61(14) 2_747 .
O3 Zn1 C8 28.33(14) 2_747 2_747
N5 Zn1 C8 117.31(15) 2_756 2_747
O2 Zn1 C8 126.88(15) . 2_747
N1 Zn1 C8 108.67(15) . 2_747
O1 Zn1 C8 91.13(14) . 2_747
O4 Zn1 C8 27.68(13) 2_747 2_747
C7 Zn1 C8 109.71(15) . 2_747

loop_
_geom_bond_atom_site_label_1
_geom_bond_atom_site_label_2
_geom_bond_distance
_geom_bond_site_symmetry_2
C1 C6 1.386(6) .
C1 C2 1.401(7) .
C1 C7 1.482(6) .
C2 C3 1.388(7) .
C2 H2 0.9300 .
C3 C4 1.373(7) .
C3 H3 0.9300 .
C4 C5 1.392(7) .
C4 H4 0.9300 .
C5 C6 1.378(6) .
C5 C8 1.510(6) .
C6 H6 0.9300 .
C7 O2 1.256(6) .
C7 O1 1.260(6) .
C7 Zn1 2.518(4) .
C8 O4 1.212(5) .
C8 O3 1.249(6) .
C8 Zn1 2.583(5) 2_757
C9 N3 1.317(6) .
C9 N2 1.354(6) .
C9 C12 1.451(6) .
C10 C11 1.368(7) .
C10 N2 1.380(5) .
C10 C17 1.469(7) .
C11 N3 1.380(6) .
C11 C22 1.472(6) .
C12 C13 1.393(7) .
C12 C16 1.397(6) .
C13 C14 1.380(6) .
C13 H13 0.9300 .
C14 N1 1.347(6) .
C14 H14 0.9300 .
C15 N1 1.330(6) .
C15 C16 1.383(6) .
C15 H15 0.9300 .
C16 H16 0.9300 .
C17 C21 1.361(6) .
C17 C18 1.387(7) .
C18 C19 1.392(7) .
C18 H18 0.9300 .
C19 N4 1.332(7) .
C19 H19 0.9300 .
C20 N4 1.321(7) .
C20 C21 1.382(7) .
C20 H20 0.9300 .
C21 H21 0.9300 .
C22 C26 1.385(7) .
C22 C23 1.393(6) .
C23 C24 1.373(6) .
C23 H23 0.9300 .
C24 N5 1.336(5) .
C24 H24 0.9300 .
C25 N5 1.346(6) .
C25 C26 1.375(6) .
C25 H25 0.9300 .
C26 H26 0.9300 .
N1 Zn1 2.092(3) .
N2 H2D 0.8780 .
N5 Zn1 2.045(3) 2_746
O1 Zn1 2.335(3) .
O2 Zn1 2.048(4) .
O3 Zn1 2.037(3) 2_757
O4 Zn1 2.456(3) 2_757
O5 H5A 0.8500 .
O5 H5B 0.8500 .
Zn1 O3 2.037(3) 2_747
Zn1 N5 2.045(3) 2_756
Zn1 O4 2.456(3) 2_747
Zn1 C8 2.583(5) 2_747

loop_
_geom_hbond_atom_site_label_D
_geom_hbond_atom_site_label_H
_geom_hbond_atom_site_label_A
_geom_hbond_distance_DH
_geom_hbond_distance_HA
_geom_hbond_distance_DA
_geom_hbond_angle_DHA
_geom_hbond_site_symmetry_A
N2 H2D O3 0.88 1.97 2.847(5) 172.4 4_575
O5 H5A O1 0.85 2.14 2.974(8) 167.8 4_475
